data_4320028
loop_
_publ_author_name
'Markus Tesmer'
'Mouhai Shu'
'Heinrich Vahrenkamp'

_publ_section_title
;
 Sulfur-Rich Zinc Chemistry: New Tris(thioimidazolyl)hydroborate Ligands
 and Their Zinc Complex Chemistry Related to the Structure and Function of
 Alcohol Dehydrogenase
;
_journal_name_full 'Inorganic Chemistry'
_journal_page_first 4022
_journal_page_last 4029
_journal_paper_doi 10.1021/ic0101275
_journal_volume 40
_journal_year 2001
_chemical_formula_sum 'C65 H102 B2 Cl8 N14 O10 S6 Zn3'
_chemical_formula_weight 1933.42
_chemical_name_common 'trinuclear pyridylmethoxide'
_space_group_IT_number 14
_symmetry_cell_setting monoclinic
_symmetry_space_group_name_Hall '-P 2ybc'
_symmetry_space_group_name_H-M 'P 1 21/c 1'
_atom_sites_solution_hydrogens geom
_atom_sites_solution_primary direct
_atom_sites_solution_secondary difmap
_audit_creation_method SHELXL-97
_cell_angle_alpha 90.00
_cell_angle_beta 108.188(4)
_cell_angle_gamma 90.00
_cell_formula_units_Z 4
_cell_length_a 16.604(4)
_cell_length_b 23.950(5)
_cell_length_c 23.153(5)
_cell_measurement_temperature 293(2)
_cell_volume 8747(3)
_computing_cell_refinement 'Bruker SMART'
_computing_data_collection 'Bruker SMART'
_computing_data_reduction 'Bruker SHELXTL'
_computing_molecular_graphics 'Bruker SHELXTL'
_computing_publication_material 'Bruker SHELXTL'
_computing_structure_refinement 'SHELXL-97 (Sheldrick, 1997)'
_computing_structure_solution 'SHELXS-97 (Sheldrick, 1990)'
_diffrn_ambient_temperature 293(2)
_diffrn_measured_fraction_theta_full 0.976
_diffrn_measured_fraction_theta_max 0.976
_diffrn_measurement_device_type 'CCD area detector'
_diffrn_measurement_method 'phi and omega scans'
_diffrn_radiation_monochromator graphite
_diffrn_radiation_source 'fine-focus sealed tube'
_diffrn_radiation_type MoK\a
_diffrn_radiation_wavelength 0.71073
_diffrn_reflns_av_R_equivalents 0.0935
_diffrn_reflns_av_sigmaI/netI 0.0888
_diffrn_reflns_limit_h_max 20
_diffrn_reflns_limit_h_min -20
_diffrn_reflns_limit_k_max 29
_diffrn_reflns_limit_k_min -29
_diffrn_reflns_limit_l_max 28
_diffrn_reflns_limit_l_min -26
_diffrn_reflns_number 71511
_diffrn_reflns_theta_full 26.37
_diffrn_reflns_theta_max 26.37
_diffrn_reflns_theta_min 1.26
_exptl_absorpt_coefficient_mu 1.264
_exptl_absorpt_correction_type none
_exptl_crystal_colour colourless
_exptl_crystal_density_diffrn 1.471
_exptl_crystal_density_method 'not measured'
_exptl_crystal_F_000 4016
_exptl_crystal_size_max 0.21
_exptl_crystal_size_mid 0.75
_exptl_crystal_size_min 1.2
_refine_diff_density_max 1.842
_refine_diff_density_min -0.892
_refine_diff_density_rms 0.117
_refine_ls_extinction_method none
_refine_ls_goodness_of_fit_ref 1.026
_refine_ls_hydrogen_treatment mixed
_refine_ls_matrix_type full
_refine_ls_number_parameters 1012
_refine_ls_number_reflns 17883
_refine_ls_number_restraints 57
_refine_ls_restrained_S_all 1.044
_refine_ls_R_factor_all 0.1330
_refine_ls_R_factor_gt 0.0605
_refine_ls_shift/su_max 0.576
_refine_ls_shift/su_mean 0.018
_refine_ls_structure_factor_coef Fsqd
_refine_ls_weighting_details 'w=1/[\s^2^(Fo^2^)+(0.0951P)^2^+19.6303P] where P=(Fo^2^+2Fc^2^)/3'
_refine_ls_weighting_scheme calc
_refine_ls_wR_factor_gt 0.1569
_refine_ls_wR_factor_ref 0.2073
_reflns_number_gt 9958
_reflns_number_total 17883
_reflns_threshold_expression >2sigma(I)
_cod_data_source_file ic0101275_8.cif
_cod_data_source_block mt10(complex10b)
_cod_depositor_comments
;
The following automatic conversions were performed:

'_symmetry_cell_setting' value 'Monoclinic' changed to 'monoclinic'
according to the built-in table from CIF Core dictionary named
'cif_core.dic' version 2.4.1 from 2010-06-29.

Automatic conversion script
Id: cif_fix_values 1646 2011-03-28 12:23:43Z adriana 

The following automatic conversions were performed:

'_refine_ls_weighting_scheme' value 'calc
w=1/[\s^2^(Fo^2^)+(0.0951P)^2^+19.6303P] where P=(Fo^2^+2Fc^2^)/3'
was changed to 'calc'. New tag '_refine_ls_weighting_details' was
created. The value of the new tag was set to
'w=1/[\s^2^(Fo^2^)+(0.0951P)^2^+19.6303P] where P=(Fo^2^+2Fc^2^)/3'.

Automatic conversion script
Id: cif_fix_values 3143 2015-03-26 13:38:13Z robertas 
;
_cod_database_code 4320028

loop_
_symmetry_equiv_pos_as_xyz
'x, y, z'
'-x, y+1/2, -z+1/2'
'-x, -y, -z'
'x, -y-1/2, z-1/2'

loop_
_atom_site_label
_atom_site_type_symbol
_atom_site_fract_x
_atom_site_fract_y
_atom_site_fract_z
_atom_site_U_iso_or_equiv
_atom_site_adp_type
_atom_site_occupancy
_atom_site_calc_flag
_atom_site_refinement_flags
_atom_site_disorder_assembly
_atom_site_disorder_group
Zn1 Zn 0.36814(4) 0.42978(3) 0.28787(3) 0.02924(18) Uani 1 d . . .
Zn2 Zn 0.24978(4) 0.27113(3) 0.41797(3) 0.02945(18) Uani 1 d . . .
Zn3 Zn 0.29869(4) 0.28947(3) 0.28091(3) 0.02667(17) Uani 1 d . . .
S1 S 0.19417(12) 0.18499(7) 0.43225(7) 0.0427(4) Uani 1 d . . .
S2 S 0.18491(10) 0.23840(7) 0.21590(7) 0.0328(4) Uani 1 d . . .
S3 S 0.17470(10) 0.35370(7) 0.42057(8) 0.0390(4) Uani 1 d . . .
S4 S 0.39543(9) 0.25004(6) 0.23763(6) 0.0293(3) Uani 1 d . . .
S5 S 0.46005(10) 0.43781(7) 0.38872(7) 0.0359(4) Uani 1 d . . .
S6 S 0.41729(12) 0.45644(7) 0.20866(8) 0.0417(4) Uani 1 d . . .
N1 N 0.0779(3) 0.1951(2) 0.3186(2) 0.0336(12) Uani 1 d . . .
N2 N 0.0951(4) 0.1085(2) 0.3518(2) 0.0390(13) Uani 1 d . . .
N3 N 0.0518(3) 0.2799(2) 0.2481(2) 0.0346(12) Uani 1 d . . .
N4 N 0.0490(3) 0.3068(2) 0.1564(2) 0.0386(13) Uani 1 d . . .
N5 N 0.0425(3) 0.2874(2) 0.3545(2) 0.0361(12) Uani 1 d . . .
N6 N 0.0064(3) 0.3463(2) 0.4145(3) 0.0416(14) Uani 1 d . . .
N7 N 0.5406(3) 0.29330(19) 0.3153(2) 0.0264(10) Uani 1 d . . .
N8 N 0.5335(3) 0.2028(2) 0.3249(2) 0.0345(12) Uani 1 d . . .
N9 N 0.5735(3) 0.3956(2) 0.3360(2) 0.0281(11) Uani 1 d . . .
N10 N 0.6304(3) 0.4569(2) 0.4074(2) 0.0379(13) Uani 1 d . . .
N11 N 0.5135(3) 0.36143(19) 0.2279(2) 0.0283(11) Uani 1 d . . .
N12 N 0.4768(3) 0.3900(2) 0.1330(2) 0.0308(11) Uani 1 d . . .
N13 N 0.3604(3) 0.28006(19) 0.4897(2) 0.0269(11) Uani 1 d . . .
N14 N 0.2693(3) 0.4808(2) 0.2935(2) 0.0316(11) Uani 1 d . . .
O1 O 0.3274(2) 0.27550(17) 0.36868(17) 0.0301(9) Uani 1 d . . .
O2 O 0.2810(3) 0.37066(17) 0.27431(19) 0.0351(10) Uani 1 d . . .
B1 B 0.0894(5) 0.2584(3) 0.3150(3) 0.0328(16) Uani 1 d . . .
B2 B 0.5128(4) 0.3537(3) 0.2939(3) 0.0262(14) Uani 1 d . . .
C1 C 0.1226(4) 0.1629(3) 0.3651(3) 0.0350(14) Uani 1 d . . .
C2 C 0.0214(5) 0.1617(3) 0.2760(3) 0.0432(17) Uani 1 d . . .
H2 H -0.0170 0.1736 0.2395 0.052 Uiso 1 calc R . .
C3 C 0.0319(5) 0.1091(3) 0.2966(3) 0.0498(19) Uani 1 d . . .
H3 H 0.0016 0.0782 0.2770 0.060 Uiso 1 calc R . .
C4 C 0.1299(5) 0.0566(3) 0.3875(3) 0.0453(17) Uani 1 d . . .
C5 C 0.2228(6) 0.0515(3) 0.3920(4) 0.060(2) Uani 1 d . . .
H5A H 0.2278 0.0481 0.3519 0.090 Uiso 1 calc R . .
H5B H 0.2465 0.0190 0.4154 0.090 Uiso 1 calc R . .
H5C H 0.2527 0.0842 0.4114 0.090 Uiso 1 calc R . .
C6 C 0.1162(6) 0.0592(3) 0.4497(3) 0.057(2) Uani 1 d . . .
H6A H 0.1509 0.0882 0.4736 0.086 Uiso 1 calc R . .
H6B H 0.1314 0.0240 0.4701 0.086 Uiso 1 calc R . .
H6C H 0.0576 0.0670 0.4445 0.086 Uiso 1 calc R . .
C7 C 0.0811(7) 0.0062(3) 0.3529(4) 0.075(3) Uani 1 d . . .
H7A H 0.0213 0.0124 0.3440 0.113 Uiso 1 calc R . .
H7B H 0.0972 -0.0267 0.3775 0.113 Uiso 1 calc R . .
H7C H 0.0942 0.0014 0.3157 0.113 Uiso 1 calc R . .
C8 C 0.0935(4) 0.2767(2) 0.2059(3) 0.0316(14) Uani 1 d . . .
C9 C -0.0200(4) 0.3124(3) 0.2234(3) 0.0435(17) Uani 1 d . . .
H9 H -0.0599 0.3215 0.2425 0.052 Uiso 1 calc R . .
C10 C -0.0223(5) 0.3284(3) 0.1682(3) 0.0481(18) Uani 1 d . . .
H10 H -0.0641 0.3503 0.1418 0.058 Uiso 1 calc R . .
C11 C 0.0705(5) 0.3158(4) 0.0982(3) 0.054(2) Uani 1 d . . .
C12 C 0.0700(5) 0.2605(4) 0.0666(3) 0.060(2) Uani 1 d . . .
H12A H 0.0799 0.2667 0.0284 0.089 Uiso 1 calc R . .
H12B H 0.0159 0.2427 0.0596 0.089 Uiso 1 calc R . .
H12C H 0.1137 0.2369 0.0917 0.089 Uiso 1 calc R . .
C13 C 0.1564(5) 0.3438(4) 0.1126(4) 0.061(2) Uani 1 d . . .
H13A H 0.1986 0.3207 0.1400 0.091 Uiso 1 calc R . .
H13B H 0.1546 0.3794 0.1311 0.091 Uiso 1 calc R . .
H13C H 0.1703 0.3489 0.0757 0.091 Uiso 1 calc R . .
C14 C 0.0032(6) 0.3554(5) 0.0577(4) 0.089(3) Uani 1 d . . .
H14A H 0.0179 0.3644 0.0219 0.133 Uiso 1 calc R . .
H14B H 0.0010 0.3890 0.0798 0.133 Uiso 1 calc R . .
H14C H -0.0512 0.3374 0.0463 0.133 Uiso 1 calc R . .
C15 C 0.0715(4) 0.3291(3) 0.3955(3) 0.0347(14) Uani 1 d . . .
C16 C -0.0406(4) 0.2768(3) 0.3510(3) 0.0469(18) Uani 1 d . . .
H16 H -0.0748 0.2492 0.3274 0.056 Uiso 1 calc R . .
C17 C -0.0637(5) 0.3126(3) 0.3871(4) 0.052(2) Uani 1 d . . .
H17 H -0.1166 0.3147 0.3928 0.062 Uiso 1 calc R . .
C18 C 0.0060(5) 0.3961(3) 0.4544(3) 0.0485(18) Uani 1 d . . .
C19 C 0.0287(6) 0.4481(3) 0.4246(4) 0.062(2) Uani 1 d . . .
H19A H 0.0862 0.4453 0.4242 0.094 Uiso 1 calc R . .
H19B H 0.0227 0.4806 0.4471 0.094 Uiso 1 calc R . .
H19C H -0.0086 0.4510 0.3836 0.094 Uiso 1 calc R . .
C20 C -0.0844(6) 0.4026(4) 0.4583(5) 0.083(3) Uani 1 d . . .
H20A H -0.1242 0.4035 0.4181 0.124 Uiso 1 calc R . .
H20B H -0.0882 0.4368 0.4790 0.124 Uiso 1 calc R . .
H20C H -0.0972 0.3717 0.4803 0.124 Uiso 1 calc R . .
C21 C 0.0670(6) 0.3874(4) 0.5175(3) 0.061(2) Uani 1 d . . .
H21A H 0.0525 0.3537 0.5344 0.091 Uiso 1 calc R . .
H21B H 0.0636 0.4185 0.5428 0.091 Uiso 1 calc R . .
H21C H 0.1237 0.3844 0.5154 0.091 Uiso 1 calc R . .
C22 C 0.4919(4) 0.2478(2) 0.2938(2) 0.0282(13) Uani 1 d . . .
C23 C 0.6105(4) 0.2764(3) 0.3618(3) 0.0330(14) Uani 1 d . . .
H23 H 0.6531 0.2996 0.3852 0.040 Uiso 1 calc R . .
C24 C 0.6072(4) 0.2208(3) 0.3678(3) 0.0397(16) Uani 1 d . . .
H24 H 0.6469 0.1986 0.3955 0.048 Uiso 1 calc R . .
C25 C 0.5080(5) 0.1422(3) 0.3149(3) 0.0463(18) Uani 1 d . . .
C26 C 0.5828(7) 0.1069(3) 0.3508(4) 0.085(3) Uani 1 d . . .
H26A H 0.6319 0.1167 0.3394 0.127 Uiso 1 calc R . .
H26B H 0.5699 0.0681 0.3422 0.127 Uiso 1 calc R . .
H26C H 0.5940 0.1136 0.3935 0.127 Uiso 1 calc R . .
C27 C 0.4881(5) 0.1270(3) 0.2475(3) 0.0507(19) Uani 1 d . . .
H27A H 0.4375 0.1460 0.2242 0.076 Uiso 1 calc R . .
H27B H 0.4798 0.0874 0.2426 0.076 Uiso 1 calc R . .
H27C H 0.5345 0.1381 0.2337 0.076 Uiso 1 calc R . .
C28 C 0.4325(6) 0.1331(3) 0.3369(4) 0.072(3) Uani 1 d . . .
H28A H 0.4472 0.1430 0.3791 0.109 Uiso 1 calc R . .
H28B H 0.4161 0.0945 0.3319 0.109 Uiso 1 calc R . .
H28C H 0.3862 0.1559 0.3137 0.109 Uiso 1 calc R . .
C29 C 0.5572(4) 0.4297(2) 0.3778(3) 0.0314(13) Uani 1 d . . .
C30 C 0.6575(4) 0.4026(3) 0.3392(3) 0.0381(15) Uani 1 d . . .
H30 H 0.6852 0.3843 0.3155 0.046 Uiso 1 calc R . .
C31 C 0.6915(4) 0.4402(3) 0.3822(3) 0.0443(17) Uani 1 d . . .
H31 H 0.7472 0.4529 0.3934 0.053 Uiso 1 calc R . .
C32 C 0.6443(4) 0.4974(3) 0.4598(4) 0.0497(19) Uani 1 d . . .
C33 C 0.6211(5) 0.4692(4) 0.5105(3) 0.062(2) Uani 1 d . . .
H33A H 0.5622 0.4591 0.4967 0.093 Uiso 1 calc R . .
H33B H 0.6314 0.4943 0.5444 0.093 Uiso 1 calc R . .
H33C H 0.6549 0.4362 0.5228 0.093 Uiso 1 calc R . .
C34 C 0.5929(6) 0.5504(3) 0.4379(4) 0.067(2) Uani 1 d . . .
H34A H 0.6059 0.5650 0.4033 0.100 Uiso 1 calc R . .
H34B H 0.6069 0.5776 0.4699 0.100 Uiso 1 calc R . .
H34C H 0.5335 0.5418 0.4268 0.100 Uiso 1 calc R . .
C35 C 0.7390(5) 0.5120(4) 0.4824(4) 0.080(3) Uani 1 d . . .
H35A H 0.7714 0.4789 0.4977 0.120 Uiso 1 calc R . .
H35B H 0.7492 0.5392 0.5144 0.120 Uiso 1 calc R . .
H35C H 0.7558 0.5270 0.4495 0.120 Uiso 1 calc R . .
C36 C 0.4687(4) 0.4005(2) 0.1891(3) 0.0287(13) Uani 1 d . . .
C37 C 0.5524(4) 0.3265(3) 0.1970(3) 0.0338(14) Uani 1 d . . .
H37 H 0.5872 0.2963 0.2133 0.041 Uiso 1 calc R . .
C38 C 0.5307(4) 0.3444(3) 0.1392(3) 0.0345(14) Uani 1 d . . .
H38 H 0.5486 0.3289 0.1085 0.041 Uiso 1 calc R . .
C39 C 0.4343(5) 0.4193(3) 0.0739(3) 0.0496(19) Uani 1 d . . .
C40 C 0.3380(6) 0.4189(6) 0.0634(4) 0.101(4) Uani 1 d . . .
H40A H 0.3260 0.4385 0.0959 0.152 Uiso 1 calc R . .
H40B H 0.3186 0.3810 0.0622 0.152 Uiso 1 calc R . .
H40C H 0.3095 0.4369 0.0255 0.152 Uiso 1 calc R . .
C41 C 0.4704(7) 0.4775(3) 0.0766(4) 0.075(3) Uani 1 d . . .
H41A H 0.4641 0.4968 0.1113 0.112 Uiso 1 calc R . .
H41B H 0.4406 0.4975 0.0403 0.112 Uiso 1 calc R . .
H41C H 0.5294 0.4753 0.0801 0.112 Uiso 1 calc R . .
C42 C 0.4521(5) 0.3875(4) 0.0222(3) 0.059(2) Uani 1 d . . .
H42A H 0.5121 0.3864 0.0289 0.088 Uiso 1 calc R . .
H42B H 0.4247 0.4060 -0.0156 0.088 Uiso 1 calc R . .
H42C H 0.4308 0.3501 0.0207 0.088 Uiso 1 calc R . .
C43 C 0.4125(4) 0.2810(3) 0.4028(3) 0.0348(14) Uani 1 d . . .
H43A H 0.4348 0.3146 0.3900 0.042 Uiso 1 calc R . .
H43B H 0.4436 0.2495 0.3941 0.042 Uiso 1 calc R . .
C44 C 0.4281(4) 0.2839(2) 0.4704(2) 0.0278(13) Uani 1 d . . .
C45 C 0.5090(4) 0.2906(3) 0.5102(3) 0.0464(18) Uani 1 d . . .
H45 H 0.5552 0.2933 0.4958 0.056 Uiso 1 calc R . .
C46 C 0.5202(5) 0.2934(3) 0.5717(3) 0.0510(19) Uani 1 d . . .
H46 H 0.5742 0.2978 0.5993 0.061 Uiso 1 calc R . .
C47 C 0.4499(4) 0.2896(3) 0.5919(3) 0.0421(16) Uani 1 d . . .
H47 H 0.4563 0.2917 0.6332 0.050 Uiso 1 calc R . .
C48 C 0.3706(4) 0.2827(3) 0.5504(3) 0.0341(14) Uani 1 d . . .
C49 C 0.2920(5) 0.2774(4) 0.5692(3) 0.058(2) Uani 1 d . . .
H49A H 0.2546 0.3080 0.5527 0.087 Uiso 1 calc R . .
H49B H 0.3073 0.2779 0.6127 0.087 Uiso 1 calc R . .
H49C H 0.2639 0.2429 0.5540 0.087 Uiso 1 calc R . .
C50 C 0.2006(4) 0.3901(3) 0.2731(3) 0.0393(15) Uani 1 d . . .
H50A H 0.1805 0.3678 0.3007 0.047 Uiso 1 calc R . .
H50B H 0.1613 0.3849 0.2325 0.047 Uiso 1 calc R . .
C51 C 0.1998(4) 0.4507(2) 0.2904(3) 0.0317(14) Uani 1 d . . .
C52 C 0.1304(4) 0.4742(3) 0.3014(3) 0.0429(16) Uani 1 d . . .
H52 H 0.0826 0.4528 0.2987 0.051 Uiso 1 calc R . .
C53 C 0.1330(5) 0.5302(3) 0.3167(3) 0.0466(18) Uani 1 d . . .
H53 H 0.0875 0.5466 0.3256 0.056 Uiso 1 calc R . .
C54 C 0.2035(5) 0.5614(3) 0.3188(3) 0.0460(17) Uani 1 d . . .
H54 H 0.2052 0.5993 0.3282 0.055 Uiso 1 calc R . .
C55 C 0.2715(4) 0.5365(3) 0.3070(3) 0.0381(15) Uani 1 d . . .
C56 C 0.3501(5) 0.5677(3) 0.3090(4) 0.060(2) Uani 1 d . . .
H56A H 0.3979 0.5509 0.3384 0.089 Uiso 1 calc R . .
H56B H 0.3448 0.6058 0.3201 0.089 Uiso 1 calc R . .
H56C H 0.3580 0.5666 0.2697 0.089 Uiso 1 calc R . .
Cl4 Cl 0.67207(15) 0.46059(10) 0.20107(11) 0.0741(6) Uani 1 d . . .
Cl5 Cl 0.09476(14) 0.82001(11) 0.88772(10) 0.0745(7) Uani 1 d . . .
Cl3 Cl 0.84015(16) 0.41959(12) 0.26586(12) 0.0828(7) Uani 1 d . . .
C57 C 0.7491(6) 0.4106(4) 0.2024(4) 0.075(3) Uani 1 d . . .
H57A H 0.7646 0.4134 0.1654 0.090 Uiso 1 calc R . .
H57B H 0.7259 0.3736 0.2037 0.090 Uiso 1 calc R . .
C58 C 0.1910(6) 0.7838(4) 0.9202(5) 0.077(3) Uani 1 d . . .
H58A H 0.1808 0.7509 0.9413 0.092 Uiso 1 calc R . .
H58B H 0.2136 0.7718 0.8883 0.092 Uiso 1 calc R . .
Cl8 Cl 0.09088(18) 0.06106(14) 0.16900(11) 0.0950(9) Uani 1 d . . .
Cl6 Cl 0.26409(18) 0.82647(14) 0.97077(18) 0.1251(13) Uani 1 d . . .
Cl7 Cl 0.25692(19) 0.09323(16) 0.16905(16) 0.1119(10) Uani 1 d . . .
C59 C 0.1893(7) 0.0856(4) 0.2118(4) 0.079(3) Uani 1 d . . .
H59A H 0.2141 0.0598 0.2449 0.095 Uiso 1 calc R . .
H59B H 0.1825 0.1214 0.2293 0.095 Uiso 1 calc R . .
Cl20 Cl 0.25772(12) 0.73349(9) 0.26414(11) 0.0634(6) Uani 1 d . . .
Cl30 Cl 0.73357(14) 0.37818(10) 0.03005(9) 0.0651(6) Uani 1 d D . .
O30 O 0.8020(4) 0.3783(5) 0.0817(3) 0.117(3) Uani 1 d D . .
O31 O 0.7512(7) 0.3442(4) -0.0137(4) 0.150(4) Uani 1 d D A 1
O32 O 0.718(3) 0.4297(6) 0.0009(9) 0.169(18) Uani 0.50 d PD A 1
O33 O 0.6654(11) 0.3434(12) 0.0283(15) 0.174(13) Uani 0.50 d PD A 1
O31A O 0.679(5) 0.357(4) 0.059(3) 0.62(8) Uani 0.50 d PD A 2
O32A O 0.775(4) 0.4217(17) 0.011(3) 0.39(4) Uani 0.50 d PD A 2
O33A O 0.6771(12) 0.4167(11) 0.0381(14) 0.151(10) Uani 0.50 d PD A 2
O20 O 0.1846(4) 0.7022(3) 0.2588(4) 0.0264(18) Uani 0.50 d P . .
O21 O 0.2440(4) 0.7793(3) 0.2243(3) 0.088(2) Uani 1 d . . .
O22 O 0.3303(5) 0.7062(3) 0.2668(5) 0.134(4) Uani 1 d . . .
O23 O 0.2826(7) 0.7603(6) 0.3253(4) 0.177(5) Uani 1 d . . .
C95 O 0.1758(9) 0.7455(8) 0.0524(9) 0.265(9) Uani 1 d . . .
C90 C 0.0897(5) 0.6342(5) 0.1043(3) 0.084(4) Uani 1 d D . .
H90A H 0.0454 0.6100 0.1080 0.127 Uiso 1 calc R . .
H90B H 0.0901 0.6342 0.0630 0.127 Uiso 1 calc R . .
H90C H 0.0797 0.6714 0.1159 0.127 Uiso 1 calc R . .
C91 C 0.1611(7) 0.6168(4) 0.1390(5) 0.098(3) Uiso 1 d D . .
H91C H 0.2034 0.6426 0.1339 0.118 Uiso 1 calc R B 1
H91D H 0.1600 0.6216 0.1804 0.118 Uiso 1 calc R B 1
H91A H 0.1290 0.5945 0.1052 0.118 Uiso 1 d R . .
H91B H 0.1359 0.6093 0.1703 0.118 Uiso 1 d R . .
C92 C 0.1882(15) 0.5711(6) 0.136(3) 0.42(6) Uiso 0.50 d PD C 1
H92A H 0.2418 0.5711 0.1689 0.504 Uiso 0.50 calc PR C 1
H92B H 0.2031 0.5719 0.0992 0.504 Uiso 0.50 calc PR C 1
C93 C 0.1620(12) 0.5238(6) 0.1376(7) 0.055(4) Uiso 0.50 d PD C 1
H93A H 0.2117 0.5021 0.1589 0.066 Uiso 0.50 calc PR C 1
H93B H 0.1276 0.5256 0.1646 0.066 Uiso 0.50 calc PR C 1
C94 C 0.1243(11) 0.4958(6) 0.0977(7) 0.051(4) Uiso 0.50 d PD C 1
H94A H 0.1270 0.4577 0.1111 0.076 Uiso 0.50 calc PR C 1
H94B H 0.1482 0.4987 0.0650 0.076 Uiso 0.50 calc PR C 1
H94C H 0.0662 0.5078 0.0837 0.076 Uiso 0.50 calc PR C 1
C92A C 0.1941(14) 0.5780(6) 0.1601(11) 0.124(10) Uiso 0.50 d PD C 2
H92C H 0.1688 0.5683 0.1913 0.148 Uiso 0.50 calc PR C 2
H92D H 0.2517 0.5895 0.1815 0.148 Uiso 0.50 calc PR C 2
C93A C 0.2013(13) 0.5325(7) 0.1350(12) 0.110(9) Uiso 0.50 d PD C 2
H93C H 0.2155 0.5432 0.0989 0.132 Uiso 0.50 calc PR C 2
H93D H 0.2522 0.5156 0.1621 0.132 Uiso 0.50 calc PR C 2
C94A C 0.1564(9) 0.4975(5) 0.1201(7) 0.031(3) Uiso 0.50 d PD C 2
H94D H 0.1875 0.4633 0.1223 0.047 Uiso 0.50 calc PR C 2
H94E H 0.1215 0.5036 0.0789 0.047 Uiso 0.50 calc PR C 2
H94F H 0.1213 0.4950 0.1459 0.047 Uiso 0.50 calc PR C 2

loop_
_atom_site_aniso_label
_atom_site_aniso_U_11
_atom_site_aniso_U_22
_atom_site_aniso_U_33
_atom_site_aniso_U_23
_atom_site_aniso_U_13
_atom_site_aniso_U_12
Zn1 0.0343(4) 0.0243(4) 0.0329(4) -0.0006(3) 0.0159(3) 0.0022(3)
Zn2 0.0311(4) 0.0323(4) 0.0258(4) -0.0040(3) 0.0100(3) -0.0013(3)
Zn3 0.0318(4) 0.0251(3) 0.0229(3) -0.0012(3) 0.0083(3) 0.0016(3)
S1 0.0546(11) 0.0357(9) 0.0314(9) 0.0004(7) 0.0041(8) -0.0118(8)
S2 0.0311(8) 0.0339(8) 0.0311(8) -0.0082(7) 0.0063(6) -0.0003(6)
S3 0.0354(9) 0.0327(9) 0.0468(10) -0.0145(7) 0.0099(7) -0.0011(7)
S4 0.0333(8) 0.0302(8) 0.0246(7) -0.0041(6) 0.0096(6) 0.0017(6)
S5 0.0373(9) 0.0414(9) 0.0328(8) -0.0096(7) 0.0164(7) 0.0022(7)
S6 0.0665(12) 0.0268(8) 0.0435(10) 0.0109(7) 0.0339(9) 0.0155(8)
N1 0.037(3) 0.034(3) 0.030(3) -0.012(2) 0.011(2) -0.006(2)
N2 0.050(3) 0.032(3) 0.034(3) -0.010(2) 0.012(3) -0.007(3)
N3 0.032(3) 0.034(3) 0.036(3) -0.004(2) 0.008(2) 0.003(2)
N4 0.037(3) 0.037(3) 0.040(3) 0.007(2) 0.010(2) -0.001(2)
N5 0.034(3) 0.039(3) 0.037(3) -0.014(2) 0.014(2) -0.003(2)
N6 0.035(3) 0.046(3) 0.045(3) -0.018(3) 0.016(3) 0.003(3)
N7 0.032(3) 0.024(2) 0.024(2) 0.001(2) 0.011(2) 0.003(2)
N8 0.050(3) 0.022(3) 0.029(3) 0.004(2) 0.008(2) 0.007(2)
N9 0.031(3) 0.028(3) 0.028(3) -0.004(2) 0.014(2) 0.000(2)
N10 0.035(3) 0.039(3) 0.040(3) -0.016(2) 0.013(2) -0.003(2)
N11 0.041(3) 0.022(2) 0.025(2) -0.002(2) 0.015(2) 0.000(2)
N12 0.042(3) 0.030(3) 0.024(3) 0.002(2) 0.017(2) 0.001(2)
N13 0.033(3) 0.027(3) 0.022(2) -0.001(2) 0.010(2) -0.002(2)
N14 0.039(3) 0.024(3) 0.035(3) 0.003(2) 0.016(2) 0.003(2)
O1 0.028(2) 0.040(2) 0.022(2) -0.0004(17) 0.0071(17) 0.0008(18)
O2 0.035(2) 0.030(2) 0.042(3) 0.0003(19) 0.015(2) 0.0038(19)
B1 0.037(4) 0.033(4) 0.028(4) -0.008(3) 0.008(3) -0.002(3)
B2 0.033(4) 0.022(3) 0.025(3) -0.001(3) 0.011(3) -0.001(3)
C1 0.040(4) 0.037(4) 0.031(3) -0.005(3) 0.016(3) -0.002(3)
C2 0.052(4) 0.035(4) 0.037(4) -0.010(3) 0.005(3) -0.008(3)
C3 0.063(5) 0.038(4) 0.042(4) -0.017(3) 0.008(4) -0.018(4)
C4 0.067(5) 0.032(4) 0.038(4) -0.006(3) 0.018(4) -0.003(3)
C5 0.090(6) 0.043(4) 0.048(5) 0.005(4) 0.022(4) 0.021(4)
C6 0.079(6) 0.047(5) 0.055(5) 0.004(4) 0.035(4) -0.011(4)
C7 0.118(8) 0.034(4) 0.063(6) -0.004(4) 0.013(5) -0.008(5)
C8 0.031(3) 0.029(3) 0.031(3) -0.004(3) 0.005(3) -0.001(3)
C9 0.035(4) 0.048(4) 0.047(4) 0.005(3) 0.011(3) 0.007(3)
C10 0.041(4) 0.046(4) 0.056(5) 0.008(4) 0.012(3) 0.012(3)
C11 0.046(4) 0.070(5) 0.045(4) 0.018(4) 0.012(4) -0.005(4)
C12 0.055(5) 0.088(6) 0.035(4) 0.002(4) 0.011(4) -0.014(4)
C13 0.056(5) 0.074(6) 0.055(5) 0.012(4) 0.022(4) -0.015(4)
C14 0.077(6) 0.115(8) 0.075(6) 0.064(6) 0.025(5) 0.027(6)
C15 0.035(3) 0.032(3) 0.035(3) -0.005(3) 0.008(3) 0.003(3)
C16 0.039(4) 0.053(5) 0.050(4) -0.020(4) 0.016(3) -0.011(3)
C17 0.037(4) 0.060(5) 0.067(5) -0.023(4) 0.027(4) -0.003(3)
C18 0.050(4) 0.047(4) 0.048(4) -0.020(3) 0.015(3) 0.011(3)
C19 0.081(6) 0.041(4) 0.064(5) -0.011(4) 0.021(5) 0.021(4)
C20 0.070(6) 0.092(7) 0.097(7) -0.048(6) 0.041(6) 0.010(5)
C21 0.078(6) 0.059(5) 0.048(5) -0.012(4) 0.022(4) 0.004(4)
C22 0.039(3) 0.029(3) 0.020(3) 0.001(2) 0.015(3) 0.003(3)
C23 0.032(3) 0.035(4) 0.029(3) -0.002(3) 0.004(3) 0.006(3)
C24 0.043(4) 0.037(4) 0.034(3) 0.009(3) 0.005(3) 0.012(3)
C25 0.078(5) 0.016(3) 0.044(4) 0.003(3) 0.017(4) -0.003(3)
C26 0.130(9) 0.031(4) 0.063(6) 0.007(4) -0.015(6) 0.013(5)
C27 0.068(5) 0.028(4) 0.058(5) -0.012(3) 0.023(4) 0.003(3)
C28 0.122(8) 0.032(4) 0.078(6) 0.003(4) 0.052(6) -0.019(5)
C29 0.035(3) 0.030(3) 0.030(3) -0.008(3) 0.010(3) 0.002(3)
C30 0.033(3) 0.037(4) 0.047(4) -0.009(3) 0.018(3) 0.000(3)
C31 0.030(3) 0.047(4) 0.057(4) -0.021(3) 0.016(3) -0.011(3)
C32 0.043(4) 0.044(4) 0.058(5) -0.031(4) 0.010(4) -0.002(3)
C33 0.067(5) 0.073(6) 0.041(4) -0.025(4) 0.009(4) 0.017(4)
C34 0.077(6) 0.040(4) 0.082(6) -0.026(4) 0.022(5) 0.000(4)
C35 0.062(6) 0.077(6) 0.091(7) -0.055(6) 0.011(5) -0.010(5)
C36 0.037(3) 0.025(3) 0.028(3) 0.004(2) 0.016(3) 0.000(3)
C37 0.039(4) 0.029(3) 0.038(4) -0.002(3) 0.018(3) 0.006(3)
C38 0.045(4) 0.032(3) 0.033(3) -0.009(3) 0.022(3) 0.002(3)
C39 0.060(5) 0.070(5) 0.024(3) 0.010(3) 0.019(3) 0.013(4)
C40 0.055(6) 0.202(13) 0.043(5) 0.026(7) 0.011(4) 0.036(7)
C41 0.133(9) 0.052(5) 0.046(5) 0.022(4) 0.039(5) 0.017(5)
C42 0.078(6) 0.071(6) 0.027(4) 0.000(4) 0.018(4) 0.009(4)
C43 0.033(3) 0.046(4) 0.029(3) 0.003(3) 0.014(3) -0.005(3)
C44 0.034(3) 0.026(3) 0.022(3) 0.000(2) 0.007(2) -0.003(2)
C45 0.035(4) 0.064(5) 0.042(4) 0.004(3) 0.014(3) -0.008(3)
C46 0.044(4) 0.068(5) 0.029(4) 0.005(3) -0.006(3) -0.013(4)
C47 0.049(4) 0.049(4) 0.025(3) 0.002(3) 0.006(3) 0.002(3)
C48 0.044(4) 0.036(4) 0.023(3) 0.002(3) 0.013(3) 0.005(3)
C49 0.061(5) 0.086(6) 0.030(4) 0.000(4) 0.020(4) 0.009(4)
C50 0.037(4) 0.031(3) 0.051(4) 0.000(3) 0.017(3) 0.002(3)
C51 0.037(3) 0.026(3) 0.034(3) 0.003(3) 0.014(3) 0.005(3)
C52 0.041(4) 0.041(4) 0.050(4) 0.010(3) 0.020(3) 0.010(3)
C53 0.047(4) 0.041(4) 0.057(5) 0.007(3) 0.023(4) 0.021(3)
C54 0.052(4) 0.032(4) 0.056(4) -0.001(3) 0.018(4) 0.014(3)
C55 0.048(4) 0.025(3) 0.046(4) 0.002(3) 0.020(3) 0.005(3)
C56 0.064(5) 0.027(4) 0.097(7) 0.000(4) 0.038(5) -0.001(3)
Cl4 0.0726(14) 0.0626(14) 0.0854(16) 0.0125(12) 0.0219(12) -0.0108(11)
Cl5 0.0587(13) 0.1063(19) 0.0563(13) 0.0056(12) 0.0149(10) -0.0078(12)
Cl3 0.0723(15) 0.0904(18) 0.0815(16) -0.0047(14) 0.0180(13) 0.0012(13)
C57 0.100(7) 0.062(6) 0.073(6) -0.023(5) 0.043(6) -0.026(5)
C58 0.063(6) 0.068(6) 0.098(7) -0.009(5) 0.021(5) 0.003(5)
Cl8 0.099(2) 0.131(2) 0.0627(15) -0.0150(15) 0.0368(14) -0.0408(18)
Cl6 0.0630(16) 0.107(2) 0.168(3) -0.021(2) -0.0183(18) 0.0006(16)
Cl7 0.0786(18) 0.134(3) 0.131(3) -0.012(2) 0.0437(18) -0.0195(18)
C59 0.122(9) 0.055(5) 0.062(6) -0.007(4) 0.029(6) 0.005(5)
Cl20 0.0440(11) 0.0632(13) 0.0808(15) 0.0274(11) 0.0163(10) 0.0052(9)
Cl30 0.0622(13) 0.0793(15) 0.0443(11) -0.0094(10) 0.0027(10) 0.0140(12)
O30 0.067(4) 0.214(10) 0.055(4) -0.026(5) -0.001(3) 0.050(5)
O31 0.184(10) 0.166(9) 0.091(6) -0.074(6) 0.031(6) -0.022(8)
O32 0.31(4) 0.070(13) 0.069(12) 0.005(10) -0.030(18) 0.054(19)
O33 0.064(12) 0.25(4) 0.20(3) 0.00(2) 0.028(15) -0.025(16)
O31A 0.69(13) 0.91(17) 0.52(11) -0.34(10) 0.55(11) -0.46(11)
O32A 0.44(8) 0.31(6) 0.56(10) -0.06(6) 0.35(8) -0.16(5)
O33A 0.064(11) 0.18(3) 0.19(3) 0.02(2) 0.017(14) 0.064(14)
O20 0.015(4) 0.022(4) 0.040(5) 0.015(3) 0.005(3) -0.015(3)
O21 0.066(4) 0.075(4) 0.108(5) 0.046(4) 0.006(4) 0.003(3)
O22 0.080(5) 0.068(5) 0.264(12) 0.056(6) 0.068(6) 0.029(4)
O23 0.174(10) 0.270(14) 0.086(6) -0.027(7) 0.039(6) -0.127(10)
C95 0.182(13) 0.285(19) 0.33(2) -0.136(17) 0.092(14) -0.008(13)
C90 0.052(5) 0.171(11) 0.036(4) -0.051(6) 0.021(4) -0.029(6)

loop_
_atom_type_symbol
_atom_type_description
_atom_type_scat_dispersion_real
_atom_type_scat_dispersion_imag
_atom_type_scat_source
Zn Zn 0.2839 1.4301 'International Tables Vol C Tables 4.2.6.8 and 6.1.1.4'
S S 0.1246 0.1234 'International Tables Vol C Tables 4.2.6.8 and 6.1.1.4'
N N 0.0061 0.0033 'International Tables Vol C Tables 4.2.6.8 and 6.1.1.4'
C C 0.0033 0.0016 'International Tables Vol C Tables 4.2.6.8 and 6.1.1.4'
B B 0.0013 0.0007 'International Tables Vol C Tables 4.2.6.8 and 6.1.1.4'
H H 0.0000 0.0000 'International Tables Vol C Tables 4.2.6.8 and 6.1.1.4'
O O 0.0106 0.0060 'International Tables Vol C Tables 4.2.6.8 and 6.1.1.4'
Cl Cl 0.1484 0.1585 'International Tables Vol C Tables 4.2.6.8 and 6.1.1.4'

loop_
_geom_angle_atom_site_label_1
_geom_angle_atom_site_label_2
_geom_angle_atom_site_label_3
_geom_angle
_geom_angle_site_symmetry_1
_geom_angle_site_symmetry_3
_geom_angle_publ_flag
O2 Zn1 N14 83.01(18) . . ?
O2 Zn1 S6 119.49(14) . . ?
N14 Zn1 S6 111.53(14) . . ?
O2 Zn1 S5 115.44(13) . . ?
N14 Zn1 S5 99.71(15) . . ?
S6 Zn1 S5 118.74(7) . . ?
O1 Zn2 N13 83.21(17) . . ?
O1 Zn2 S1 119.30(13) . . ?
N13 Zn2 S1 105.68(14) . . ?
O1 Zn2 S3 114.71(13) . . ?
N13 Zn2 S3 103.78(14) . . ?
S1 Zn2 S3 120.39(7) . . ?
O2 Zn3 O1 103.35(17) . . ?
O2 Zn3 S4 118.14(13) . . ?
O1 Zn3 S4 113.35(12) . . ?
O2 Zn3 S2 113.16(13) . . ?
O1 Zn3 S2 117.34(13) . . ?
S4 Zn3 S2 92.16(6) . . ?
C1 S1 Zn2 109.7(2) . . ?
C8 S2 Zn3 107.8(2) . . ?
C15 S3 Zn2 100.5(2) . . ?
C22 S4 Zn3 106.9(2) . . ?
C29 S5 Zn1 101.0(2) . . ?
C36 S6 Zn1 108.7(2) . . ?
C1 N1 C2 108.7(5) . . ?
C1 N1 B1 124.3(5) . . ?
C2 N1 B1 127.0(5) . . ?
C3 N2 C1 107.5(5) . . ?
C3 N2 C4 124.7(5) . . ?
C1 N2 C4 127.7(5) . . ?
C8 N3 C9 107.4(5) . . ?
C8 N3 B1 123.7(5) . . ?
C9 N3 B1 128.1(6) . . ?
C8 N4 C10 107.6(6) . . ?
C8 N4 C11 127.5(6) . . ?
C10 N4 C11 124.8(6) . . ?
C15 N5 C16 107.8(5) . . ?
C15 N5 B1 127.8(5) . . ?
C16 N5 B1 124.3(5) . . ?
C15 N6 C17 108.2(5) . . ?
C15 N6 C18 126.5(6) . . ?
C17 N6 C18 125.1(5) . . ?
C22 N7 C23 108.1(5) . . ?
C22 N7 B2 123.3(5) . . ?
C23 N7 B2 128.3(5) . . ?
C22 N8 C24 108.8(5) . . ?
C22 N8 C25 127.6(5) . . ?
C24 N8 C25 123.5(5) . . ?
C29 N9 C30 108.1(5) . . ?
C29 N9 B2 127.6(5) . . ?
C30 N9 B2 124.3(5) . . ?
C29 N10 C31 107.9(5) . . ?
C29 N10 C32 126.8(5) . . ?
C31 N10 C32 125.2(5) . . ?
C36 N11 C37 108.9(5) . . ?
C36 N11 B2 124.7(5) . . ?
C37 N11 B2 126.0(5) . . ?
C36 N12 C38 107.3(5) . . ?
C36 N12 C39 128.4(5) . . ?
C38 N12 C39 124.3(5) . . ?
C44 N13 C48 119.7(5) . . ?
C44 N13 Zn2 111.6(4) . . ?
C48 N13 Zn2 128.7(4) . . ?
C51 N14 C55 120.0(5) . . ?
C51 N14 Zn1 111.2(4) . . ?
C55 N14 Zn1 128.3(4) . . ?
C43 O1 Zn3 116.5(3) . . ?
C43 O1 Zn2 114.0(3) . . ?
Zn3 O1 Zn2 128.0(2) . . ?
C50 O2 Zn3 116.6(4) . . ?
C50 O2 Zn1 114.1(4) . . ?
Zn3 O2 Zn1 127.7(2) . . ?
N1 B1 N5 108.6(5) . . ?
N1 B1 N3 111.1(5) . . ?
N5 B1 N3 108.6(5) . . ?
N9 B2 N11 110.2(5) . . ?
N9 B2 N7 109.5(5) . . ?
N11 B2 N7 109.6(5) . . ?
N1 C1 N2 107.5(5) . . ?
N1 C1 S1 126.9(5) . . ?
N2 C1 S1 125.3(5) . . ?
C3 C2 N1 107.9(6) . . ?
C2 C3 N2 108.5(6) . . ?
N2 C4 C5 108.1(6) . . ?
N2 C4 C6 109.9(6) . . ?
C5 C4 C6 112.7(6) . . ?
N2 C4 C7 108.3(6) . . ?
C5 C4 C7 109.4(7) . . ?
C6 C4 C7 108.3(7) . . ?
N4 C8 N3 108.0(5) . . ?
N4 C8 S2 128.2(5) . . ?
N3 C8 S2 123.8(5) . . ?
C10 C9 N3 108.7(6) . . ?
C9 C10 N4 108.1(6) . . ?
C12 C11 N4 109.8(6) . . ?
C12 C11 C13 110.9(7) . . ?
N4 C11 C13 109.6(6) . . ?
C12 C11 C14 110.5(7) . . ?
N4 C11 C14 107.6(7) . . ?
C13 C11 C14 108.4(7) . . ?
N6 C15 N5 107.8(5) . . ?
N6 C15 S3 126.6(5) . . ?
N5 C15 S3 125.5(5) . . ?
C17 C16 N5 108.8(6) . . ?
C16 C17 N6 107.2(6) . . ?
N6 C18 C21 110.7(6) . . ?
N6 C18 C19 108.6(6) . . ?
C21 C18 C19 111.4(7) . . ?
N6 C18 C20 107.9(6) . . ?
C21 C18 C20 109.2(7) . . ?
C19 C18 C20 109.0(7) . . ?
N7 C22 N8 107.3(5) . . ?
N7 C22 S4 124.1(4) . . ?
N8 C22 S4 128.6(5) . . ?
C24 C23 N7 108.8(6) . . ?
C23 C24 N8 106.9(5) . . ?
C28 C25 N8 108.1(6) . . ?
C28 C25 C26 111.0(7) . . ?
N8 C25 C26 108.1(6) . . ?
C28 C25 C27 111.7(7) . . ?
N8 C25 C27 110.2(5) . . ?
C26 C25 C27 107.7(6) . . ?
N9 C29 N10 107.6(5) . . ?
N9 C29 S5 125.3(4) . . ?
N10 C29 S5 127.1(4) . . ?
C31 C30 N9 108.0(6) . . ?
C30 C31 N10 108.4(6) . . ?
C33 C32 N10 109.0(6) . . ?
C33 C32 C34 112.3(7) . . ?
N10 C32 C34 109.8(6) . . ?
C33 C32 C35 108.6(7) . . ?
N10 C32 C35 107.7(6) . . ?
C34 C32 C35 109.3(7) . . ?
N11 C36 N12 107.9(5) . . ?
N11 C36 S6 125.4(4) . . ?
N12 C36 S6 126.5(4) . . ?
C38 C37 N11 107.4(5) . . ?
C37 C38 N12 108.5(5) . . ?
N12 C39 C41 108.9(6) . . ?
N12 C39 C42 109.4(6) . . ?
C41 C39 C42 108.8(6) . . ?
N12 C39 C40 108.1(6) . . ?
C41 C39 C40 113.0(8) . . ?
C42 C39 C40 108.7(7) . . ?
O1 C43 C44 114.1(5) . . ?
N13 C44 C45 122.0(5) . . ?
N13 C44 C43 117.1(5) . . ?
C45 C44 C43 121.0(6) . . ?
C46 C45 C44 119.0(7) . . ?
C45 C46 C47 119.1(6) . . ?
C48 C47 C46 119.6(6) . . ?
N13 C48 C47 120.6(6) . . ?
N13 C48 C49 117.1(6) . . ?
C47 C48 C49 122.3(6) . . ?
O2 C50 C51 113.6(5) . . ?
N14 C51 C52 121.6(6) . . ?
N14 C51 C50 117.0(5) . . ?
C52 C51 C50 121.3(6) . . ?
C51 C52 C53 118.9(7) . . ?
C54 C53 C52 119.6(6) . . ?
C53 C54 C55 119.8(6) . . ?
N14 C55 C54 120.2(6) . . ?
N14 C55 C56 117.3(6) . . ?
C54 C55 C56 122.5(6) . . ?
Cl4 C57 Cl3 111.3(5) . . ?
Cl6 C58 Cl5 110.4(5) . . ?
Cl8 C59 Cl7 112.1(5) . . ?
O22 Cl20 O20 118.7(5) . . ?
O22 Cl20 O21 111.5(5) . . ?
O20 Cl20 O21 113.7(4) . . ?
O22 Cl20 O23 100.7(7) . . ?
O20 Cl20 O23 106.8(5) . . ?
O21 Cl20 O23 103.1(6) . . ?
O30 Cl30 O33A 107.2(12) . . ?
O30 Cl30 O32 113.4(13) . . ?
O33A Cl30 O32 56.0(16) . . ?
O30 Cl30 O31A 94(4) . . ?
O33A Cl30 O31A 67(4) . . ?
O32 Cl30 O31A 121(5) . . ?
O30 Cl30 O32A 85(3) . . ?
O33A Cl30 O32A 88(3) . . ?
O32 Cl30 O32A 38(3) . . ?
O31A Cl30 O32A 153(4) . . ?
O30 Cl30 O33 118.1(13) . . ?
O33A Cl30 O33 79.7(18) . . ?
O32 Cl30 O33 120(2) . . ?
O31A Cl30 O33 31(3) . . ?
O32A Cl30 O33 156(3) . . ?
O30 Cl30 O31 109.3(5) . . ?
O33A Cl30 O31 142.9(13) . . ?
O32 Cl30 O31 102.2(14) . . ?
O31A Cl30 O31 117(3) . . ?
O32A Cl30 O31 88(2) . . ?
O33 Cl30 O31 89.0(15) . . ?
Cl30 O31A O33A 56(2) . . ?
Cl30 O33A O31A 57(2) . . ?
C92A C91 C92 27(3) . . ?
C92A C91 C90 141.5(15) . . ?
C92 C91 C90 123.9(18) . . ?
C91 C92 C93 135(3) . . ?
C94 C93 C92 129(3) . . ?
C91 C92A C93A 129(2) . . ?
C94A C93A C92A 131(2) . . ?

loop_
_geom_bond_atom_site_label_1
_geom_bond_atom_site_label_2
_geom_bond_distance
_geom_bond_site_symmetry_2
_geom_bond_publ_flag
Zn1 O2 1.978(4) . ?
Zn1 N14 2.084(5) . ?
Zn1 S6 2.3177(18) . ?
Zn1 S5 2.3649(18) . ?
Zn2 O1 1.973(4) . ?
Zn2 N13 2.067(5) . ?
Zn2 S1 2.3258(19) . ?
Zn2 S3 2.3484(18) . ?
Zn3 O2 1.965(4) . ?
Zn3 O1 1.966(4) . ?
Zn3 S4 2.3411(16) . ?
Zn3 S2 2.3571(16) . ?
S1 C1 1.720(6) . ?
S2 C8 1.726(6) . ?
S3 C15 1.732(6) . ?
S4 C22 1.721(6) . ?
S5 C29 1.720(6) . ?
S6 C36 1.723(6) . ?
N1 C1 1.344(8) . ?
N1 C2 1.384(8) . ?
N1 B1 1.533(9) . ?
N2 C3 1.377(8) . ?
N2 C1 1.382(8) . ?
N2 C4 1.506(9) . ?
N3 C8 1.364(8) . ?
N3 C9 1.389(8) . ?
N3 B1 1.566(9) . ?
N4 C8 1.360(8) . ?
N4 C10 1.394(9) . ?
N4 C11 1.514(9) . ?
N5 C15 1.359(8) . ?
N5 C16 1.381(8) . ?
N5 B1 1.540(9) . ?
N6 C15 1.353(8) . ?
N6 C17 1.395(9) . ?
N6 C18 1.508(8) . ?
N7 C22 1.355(7) . ?
N7 C23 1.375(7) . ?
N7 B2 1.553(8) . ?
N8 C22 1.358(7) . ?
N8 C24 1.383(8) . ?
N8 C25 1.509(8) . ?
N9 C29 1.356(7) . ?
N9 C30 1.384(8) . ?
N9 B2 1.535(8) . ?
N10 C29 1.360(8) . ?
N10 C31 1.379(8) . ?
N10 C32 1.513(8) . ?
N11 C36 1.349(7) . ?
N11 C37 1.384(7) . ?
N11 B2 1.542(8) . ?
N12 C36 1.370(7) . ?
N12 C38 1.391(8) . ?
N12 C39 1.503(8) . ?
N13 C44 1.335(8) . ?
N13 C48 1.364(7) . ?
N14 C51 1.343(8) . ?
N14 C55 1.366(8) . ?
O1 C43 1.393(7) . ?
O2 C50 1.407(7) . ?
C2 C3 1.338(10) . ?
C4 C5 1.517(11) . ?
C4 C6 1.527(10) . ?
C4 C7 1.533(10) . ?
C9 C10 1.325(10) . ?
C11 C12 1.513(12) . ?
C11 C13 1.515(10) . ?
C11 C14 1.540(11) . ?
C16 C17 1.333(9) . ?
C18 C21 1.510(10) . ?
C18 C19 1.527(11) . ?
C18 C20 1.540(11) . ?
C23 C24 1.340(9) . ?
C25 C28 1.510(11) . ?
C25 C26 1.517(11) . ?
C25 C27 1.534(10) . ?
C30 C31 1.330(9) . ?
C32 C33 1.506(12) . ?
C32 C34 1.524(11) . ?
C32 C35 1.536(10) . ?
C37 C38 1.344(9) . ?
C39 C41 1.512(12) . ?
C39 C42 1.522(10) . ?
C39 C40 1.540(11) . ?
C43 C44 1.507(8) . ?
C44 C45 1.381(9) . ?
C45 C46 1.378(10) . ?
C46 C47 1.391(10) . ?
C47 C48 1.376(9) . ?
C48 C49 1.505(10) . ?
C50 C51 1.505(9) . ?
C51 C52 1.377(9) . ?
C52 C53 1.385(10) . ?
C53 C54 1.378(10) . ?
C54 C55 1.379(9) . ?
C55 C56 1.491(10) . ?
Cl4 C57 1.746(10) . ?
Cl5 C58 1.767(9) . ?
Cl3 C57 1.762(10) . ?
C58 Cl6 1.731(10) . ?
Cl8 C59 1.728(10) . ?
Cl7 C59 1.723(10) . ?
Cl20 O22 1.355(7) . ?
Cl20 O20 1.400(7) . ?
Cl20 O21 1.406(6) . ?
Cl20 O23 1.490(10) . ?
Cl30 O30 1.369(6) . ?
Cl30 O33A 1.368(13) . ?
Cl30 O32 1.392(13) . ?
Cl30 O31A 1.383(16) . ?
Cl30 O32A 1.391(16) . ?
Cl30 O33 1.397(14) . ?
Cl30 O31 1.400(8) . ?
O31A O33A 1.51(9) . ?
C90 C91 1.277(9) . ?
C91 C92A 1.110(13) . ?
C91 C92 1.192(15) . ?
C92 C93 1.215(17) . ?
C93 C94 1.156(14) . ?
C92A C93A 1.259(15) . ?
C93A C94A 1.103(14) . ?
